data_7005369
loop_
_publ_author_name
'Aragoni, M. Carla'
'Arca, Massimiliano'
'Devillanova, Francesco A.'
'Hursthouse, Michael B.'
'Huth, Susanne L.'
'Isaia, Francesco'
'Lippolis, Vito'
'Mancini, Annalisa'
'Soddu, Serena'
'Verani, Gaetano'

_publ_section_title
;
 Investigation into the reactivity of the coordinatively unsaturated
 phosphonodithioato [Ni(MeOpdt)2] towards
 2,4,6-tris(2-pyridyl)-1,3,5-triazine: goals and achievements.
;
_journal_issue 21
_journal_name_full 'Dalton transactions (Cambridge, England : 2003)'
_journal_page_first 2127
_journal_page_last 2134
_journal_paper_doi 10.1039/b701458a
_journal_year 2007
_chemical_formula_sum 'C16 H20 Ni O4 P2 S4'
_chemical_formula_weight 525.21
_chemical_name_systematic
;
?
;
_space_group_IT_number 14
_symmetry_cell_setting monoclinic
_symmetry_space_group_name_Hall '-P 2ybc'
_symmetry_space_group_name_H-M 'P 1 21/c 1'
_atom_sites_solution_hydrogens geom
_atom_sites_solution_primary direct
_atom_sites_solution_secondary difmap
_audit_creation_method SHELXL-97
_cell_angle_alpha 90.00
_cell_angle_beta 99.160(2)
_cell_angle_gamma 90.00
_cell_formula_units_Z 2
_cell_length_a 13.8112(7)
_cell_length_b 10.7778(4)
_cell_length_c 7.2354(3)
_cell_measurement_reflns_used 2159
_cell_measurement_temperature 293(2)
_cell_measurement_theta_max 27.48
_cell_measurement_theta_min 2.91
_cell_volume 1063.29(8)
_computing_cell_refinement 'DENZO (Otwinowski & Minor, 1997) & COLLECT (Hooft, 1999)'
_computing_data_collection 'COLLECT (Hooft, 1998)'
_computing_data_reduction 'DENZO (Otwinowski & Minor, 1997) & COLLECT (Hooft, 1999)'
_computing_structure_refinement 'SHELXL-97 (Sheldrick, 1997)'
_computing_structure_solution 'SHELXS-97 (Sheldrick, 1997)'
_diffrn_ambient_temperature 293(2)
_diffrn_measured_fraction_theta_full 0.975
_diffrn_measured_fraction_theta_max 0.975
_diffrn_measurement_device_type 'Bruker-Nonius 95mm CCD camera on \k-goniostat'
_diffrn_measurement_method '\F & \w scans'
_diffrn_radiation_monochromator graphite
_diffrn_radiation_source 'Bruker-Nonius FR591 rotating anode'
_diffrn_radiation_type MoK\a
_diffrn_radiation_wavelength 0.71073
_diffrn_reflns_av_R_equivalents 0.0308
_diffrn_reflns_av_sigmaI/netI 0.0367
_diffrn_reflns_limit_h_max 17
_diffrn_reflns_limit_h_min -14
_diffrn_reflns_limit_k_max 13
_diffrn_reflns_limit_k_min -13
_diffrn_reflns_limit_l_max 9
_diffrn_reflns_limit_l_min -9
_diffrn_reflns_number 8029
_diffrn_reflns_theta_full 27.49
_diffrn_reflns_theta_max 27.49
_diffrn_reflns_theta_min 2.99
_exptl_absorpt_coefficient_mu 1.476
_exptl_absorpt_correction_T_max 0.7568
_exptl_absorpt_correction_T_min 0.7568
_exptl_absorpt_correction_type multi-scan
_exptl_absorpt_process_details 'SADABS V2.10 (Sheldrick, G.M., 2003)'
_exptl_crystal_colour green
_exptl_crystal_density_diffrn 1.640
_exptl_crystal_density_method 'not measured'
_exptl_crystal_description block
_exptl_crystal_F_000 540
_exptl_crystal_size_max 0.20
_exptl_crystal_size_mid 0.20
_exptl_crystal_size_min 0.20
_refine_diff_density_max 0.226
_refine_diff_density_min -0.330
_refine_diff_density_rms 0.056
_refine_ls_extinction_coef 0.0067(10)
_refine_ls_extinction_expression Fc^*^=kFc[1+0.001xFc^2^\l^3^/sin(2\q)]^-1/4^
_refine_ls_extinction_method SHELXL
_refine_ls_goodness_of_fit_ref 1.063
_refine_ls_hydrogen_treatment constr
_refine_ls_matrix_type full
_refine_ls_number_parameters 127
_refine_ls_number_reflns 2377
_refine_ls_number_restraints 0
_refine_ls_restrained_S_all 1.063
_refine_ls_R_factor_all 0.0442
_refine_ls_R_factor_gt 0.0327
_refine_ls_shift/su_max 0.001
_refine_ls_shift/su_mean 0.000
_refine_ls_structure_factor_coef Fsqd
_refine_ls_weighting_details 'calc w=1/[\s^2^(Fo^2^)+(0.0237P)^2^+0.5770P] where P=(Fo^2^+2Fc^2^)/3'
_refine_ls_weighting_scheme calc
_refine_ls_wR_factor_gt 0.0677
_refine_ls_wR_factor_ref 0.0722
_reflns_number_gt 2017
_reflns_number_total 2377
_reflns_threshold_expression >2sigma(I)
_cod_data_source_file b701458a.txt
_cod_data_source_block 03mbh055
_cod_depositor_comments
;
The following automatic conversions were performed:
'_symmetry_cell_setting' value 'Monoclinic' changed to 'monoclinic'
according to '/home/saulius/struct/CIF-dictionaries/cif_core.dic'
dictionary named 'cif_core.dic' version 2.4.1 from 2010-06-29.

Automatic conversion script
Id: cif_fix_enum 1527 2010-12-29 10:47:43Z saulius 
;
_cod_original_sg_symbol_H-M P2(1)/c
_cod_database_code 7005369

loop_
_symmetry_equiv_pos_as_xyz
'x, y, z'
'-x, y+1/2, -z+1/2'
'-x, -y, -z'
'x, -y-1/2, z-1/2'

loop_
_atom_site_label
_atom_site_type_symbol
_atom_site_fract_x
_atom_site_fract_y
_atom_site_fract_z
_atom_site_U_iso_or_equiv
_atom_site_adp_type
_atom_site_occupancy
_atom_site_symmetry_multiplicity
_atom_site_calc_flag
_atom_site_refinement_flags
_atom_site_disorder_assembly
_atom_site_disorder_group
C1 C 0.79131(15) 0.07280(19) 0.2023(3) 0.0293(4) Uani 1 1 d . . .
C2 C 0.87491(17) 0.00426(19) 0.2678(3) 0.0336(5) Uani 1 1 d . . .
H2 H 0.8692 -0.0680 0.3356 0.040 Uiso 1 1 calc R . .
C3 C 0.96676(16) 0.0412(2) 0.2342(3) 0.0343(5) Uani 1 1 d . . .
H3 H 1.0221 -0.0056 0.2792 0.041 Uiso 1 1 calc R . .
C4 C 0.97503(16) 0.1489(2) 0.1327(3) 0.0327(5) Uani 1 1 d . . .
C5 C 0.89164(17) 0.2157(2) 0.0622(3) 0.0404(5) Uani 1 1 d . . .
H5 H 0.8970 0.2864 -0.0091 0.048 Uiso 1 1 calc R . .
C6 C 0.80089(17) 0.1786(2) 0.0967(3) 0.0382(5) Uani 1 1 d . . .
H6 H 0.7455 0.2246 0.0490 0.046 Uiso 1 1 calc R . .
C7 C 1.15001(18) 0.1399(3) 0.1809(4) 0.0515(6) Uani 1 1 d . . .
H7A H 1.1548 0.1457 0.3144 0.077 Uiso 1 1 calc R . .
H7B H 1.2047 0.1818 0.1419 0.077 Uiso 1 1 calc R . .
H7C H 1.1505 0.0542 0.1449 0.077 Uiso 1 1 calc R . .
C8 C 0.6336(2) -0.0101(3) 0.6011(4) 0.0581(8) Uani 1 1 d . . .
H8A H 0.5855 0.0550 0.5894 0.087 Uiso 1 1 calc R . .
H8B H 0.6652 -0.0157 0.7290 0.087 Uiso 1 1 calc R . .
H8C H 0.6021 -0.0875 0.5636 0.087 Uiso 1 1 calc R . .
O1 O 0.70648(11) 0.01733(15) 0.4819(2) 0.0418(4) Uani 1 1 d . . .
O2 O 1.06090(11) 0.19620(15) 0.0938(2) 0.0448(4) Uani 1 1 d . . .
P1 P 0.67523(4) 0.02950(5) 0.26193(8) 0.03155(15) Uani 1 1 d . . .
S1 S 0.61741(5) -0.12626(5) 0.14084(9) 0.04526(18) Uani 1 1 d . . .
S2 S 0.56880(4) 0.15296(5) 0.18368(8) 0.03817(16) Uani 1 1 d . . .
Ni1 Ni 0.5000 0.0000 0.0000 0.02978(13) Uani 1 2 d S . .

loop_
_atom_site_aniso_label
_atom_site_aniso_U_11
_atom_site_aniso_U_22
_atom_site_aniso_U_33
_atom_site_aniso_U_23
_atom_site_aniso_U_13
_atom_site_aniso_U_12
C1 0.0283(11) 0.0307(10) 0.0276(10) -0.0023(9) 0.0004(8) -0.0028(8)
C2 0.0369(13) 0.0288(10) 0.0347(12) 0.0025(9) 0.0041(9) -0.0001(9)
C3 0.0308(12) 0.0350(11) 0.0362(11) 0.0009(10) 0.0023(9) 0.0063(9)
C4 0.0316(12) 0.0371(11) 0.0296(10) -0.0006(9) 0.0054(9) -0.0024(9)
C5 0.0380(13) 0.0413(12) 0.0413(12) 0.0150(10) 0.0043(10) 0.0001(10)
C6 0.0307(12) 0.0422(12) 0.0396(12) 0.0092(10) -0.0010(9) 0.0029(10)
C7 0.0313(14) 0.0637(17) 0.0589(16) 0.0003(14) 0.0053(12) -0.0011(12)
C8 0.0411(16) 0.086(2) 0.0500(15) 0.0205(14) 0.0167(13) 0.0029(14)
O1 0.0291(9) 0.0629(11) 0.0326(8) 0.0070(7) 0.0025(7) -0.0046(7)
O2 0.0312(9) 0.0526(10) 0.0514(10) 0.0094(8) 0.0088(7) -0.0032(7)
P1 0.0256(3) 0.0331(3) 0.0337(3) 0.0012(2) -0.0021(2) -0.0029(2)
S1 0.0349(3) 0.0288(3) 0.0655(4) 0.0005(3) -0.0122(3) -0.0011(2)
S2 0.0299(3) 0.0331(3) 0.0485(3) -0.0046(2) -0.0031(2) 0.0012(2)
Ni1 0.0225(2) 0.0295(2) 0.0356(2) 0.00013(16) -0.00090(16) -0.00148(14)

loop_
_atom_type_symbol
_atom_type_description
_atom_type_scat_dispersion_real
_atom_type_scat_dispersion_imag
_atom_type_scat_source
C C 0.0033 0.0016 'International Tables Vol C Tables 4.2.6.8 and 6.1.1.4'
H H 0.0000 0.0000 'International Tables Vol C Tables 4.2.6.8 and 6.1.1.4'
O O 0.0106 0.0060 'International Tables Vol C Tables 4.2.6.8 and 6.1.1.4'
P P 0.1023 0.0942 'International Tables Vol C Tables 4.2.6.8 and 6.1.1.4'
S S 0.1246 0.1234 'International Tables Vol C Tables 4.2.6.8 and 6.1.1.4'
Ni Ni 0.3393 1.1124 'International Tables Vol C Tables 4.2.6.8 and 6.1.1.4'

loop_
_geom_angle_atom_site_label_1
_geom_angle_atom_site_label_2
_geom_angle_atom_site_label_3
_geom_angle
_geom_angle_site_symmetry_1
_geom_angle_site_symmetry_3
_geom_angle_publ_flag
C2 C1 C6 118.5(2) . . ?
C2 C1 P1 120.52(16) . . ?
C6 C1 P1 120.95(16) . . ?
C3 C2 C1 121.4(2) . . ?
C3 C2 H2 119.3 . . ?
C1 C2 H2 119.3 . . ?
C2 C3 C4 119.2(2) . . ?
C2 C3 H3 120.4 . . ?
C4 C3 H3 120.4 . . ?
O2 C4 C5 115.48(19) . . ?
O2 C4 C3 124.8(2) . . ?
C5 C4 C3 119.7(2) . . ?
C6 C5 C4 120.7(2) . . ?
C6 C5 H5 119.7 . . ?
C4 C5 H5 119.7 . . ?
C5 C6 C1 120.5(2) . . ?
C5 C6 H6 119.8 . . ?
C1 C6 H6 119.8 . . ?
O2 C7 H7A 109.5 . . ?
O2 C7 H7B 109.5 . . ?
H7A C7 H7B 109.5 . . ?
O2 C7 H7C 109.5 . . ?
H7A C7 H7C 109.5 . . ?
H7B C7 H7C 109.5 . . ?
O1 C8 H8A 109.5 . . ?
O1 C8 H8B 109.5 . . ?
H8A C8 H8B 109.5 . . ?
O1 C8 H8C 109.5 . . ?
H8A C8 H8C 109.5 . . ?
H8B C8 H8C 109.5 . . ?
C8 O1 P1 120.51(15) . . ?
C4 O2 C7 117.93(18) . . ?
O1 P1 C1 98.76(9) . . ?
O1 P1 S2 114.20(7) . . ?
C1 P1 S2 113.94(7) . . ?
O1 P1 S1 113.32(7) . . ?
C1 P1 S1 115.11(7) . . ?
S2 P1 S1 102.16(3) . . ?
P1 S1 Ni1 84.19(3) . . ?
P1 S2 Ni1 84.32(3) . . ?
S2 Ni1 S2 180.00(3) . 3_655 ?
S2 Ni1 S1 91.77(2) . 3_655 ?
S2 Ni1 S1 88.23(2) 3_655 3_655 ?
S2 Ni1 S1 88.23(2) . . ?
S2 Ni1 S1 91.77(2) 3_655 . ?
S1 Ni1 S1 180.00(3) 3_655 . ?
S2 Ni1 P1 135.688(18) . 3_655 ?
S2 Ni1 P1 44.312(18) 3_655 3_655 ?
S1 Ni1 P1 44.399(18) 3_655 3_655 ?
S1 Ni1 P1 135.601(18) . 3_655 ?

loop_
_geom_bond_atom_site_label_1
_geom_bond_atom_site_label_2
_geom_bond_distance
_geom_bond_site_symmetry_2
_geom_bond_publ_flag
C1 C2 1.389(3) . ?
C1 C6 1.391(3) . ?
C1 P1 1.787(2) . ?
C2 C3 1.387(3) . ?
C2 H2 0.9300 . ?
C3 C4 1.388(3) . ?
C3 H3 0.9300 . ?
C4 O2 1.361(3) . ?
C4 C5 1.385(3) . ?
C5 C6 1.376(3) . ?
C5 H5 0.9300 . ?
C6 H6 0.9300 . ?
C7 O2 1.426(3) . ?
C7 H7A 0.9600 . ?
C7 H7B 0.9600 . ?
C7 H7C 0.9600 . ?
C8 O1 1.456(3) . ?
C8 H8A 0.9600 . ?
C8 H8B 0.9600 . ?
C8 H8C 0.9600 . ?
O1 P1 1.5868(16) . ?
P1 S2 1.9967(8) . ?
P1 S1 2.0002(8) . ?
S1 Ni1 2.2347(6) . ?
S2 Ni1 2.2327(5) . ?
Ni1 S2 2.2327(5) 3_655 ?
Ni1 S1 2.2347(6) 3_655 ?
Ni1 P1 2.8442(5) 3_655 ?
